data_4085286
loop_
_publ_author_name
'Kotyk, Christopher M.'
'MacDonald, Matthew R.'
'Ziller, Joseph W.'
'Evans, William J.'

_publ_section_title
;
 Reactivity of the Ln2+Complexes [K(2.2.2-cryptand)][(C5H4SiMe3)3Ln]:
 Reduction of Naphthalene and Biphenyl
;
_journal_issue 11
_journal_name_full Organometallics
_journal_page_first 2287
_journal_paper_doi 10.1021/om501063h
_journal_volume 34
_journal_year 2015
_chemical_formula_sum 'C44 H70 K N2 O6 Si2 Y'
_chemical_formula_weight 907.21
_chemical_name_systematic
; 
 ? 
;
_space_group_crystal_system triclinic
_space_group_IT_number 2
_space_group_name_Hall '-P 1'
_space_group_name_H-M_alt 'P -1'
_symmetry_space_group_name_Hall '-P 1'
_symmetry_space_group_name_H-M 'P -1'
_atom_sites_solution_hydrogens geom
_atom_sites_solution_primary direct
_atom_sites_solution_secondary difmap
_audit_creation_method SHELXL-2013
_cell_angle_alpha 115.2464(8)
_cell_angle_beta 100.8300(9)
_cell_angle_gamma 97.8440(9)
_cell_formula_units_Z 2
_cell_length_a 13.8897(10)
_cell_length_b 14.0724(10)
_cell_length_c 15.2067(11)
_cell_measurement_reflns_used 9491
_cell_measurement_temperature 143(2)
_cell_measurement_theta_max 27.41
_cell_measurement_theta_min 2.24
_cell_volume 2560.8(3)
_computing_cell_refinement 'Bruker SAINT 7.68a, 2009'
_computing_data_collection 'Bruker APEX2 2011.4-1, 2011'
_computing_data_reduction 'Bruker SAINT 7.68a, 2009'
_computing_molecular_graphics 'Bruker SHELXTL'
_computing_publication_material 'Bruker SHELXTL'
_computing_structure_refinement 'SHELXL-2013 (Sheldrick, 2013)'
_computing_structure_solution 'SHELXS-97 (Sheldrick, 2008)'
_diffrn_ambient_temperature 143(2)
_diffrn_measured_fraction_theta_full 0.996
_diffrn_measured_fraction_theta_max 0.987
_diffrn_measurement_device_type 'Bruker APEX-II CCD'
_diffrn_measurement_method '\f and \w scans'
_diffrn_radiation_type MoK\a
_diffrn_radiation_wavelength 0.71073
_diffrn_reflns_av_R_equivalents 0.0326
_diffrn_reflns_av_unetI/netI 0.0486
_diffrn_reflns_Laue_measured_fraction_full 0.996
_diffrn_reflns_Laue_measured_fraction_max 0.987
_diffrn_reflns_limit_h_max 17
_diffrn_reflns_limit_h_min -17
_diffrn_reflns_limit_k_max 18
_diffrn_reflns_limit_k_min -17
_diffrn_reflns_limit_l_max 19
_diffrn_reflns_limit_l_min -19
_diffrn_reflns_number 28774
_diffrn_reflns_point_group_measured_fraction_full 0.996
_diffrn_reflns_point_group_measured_fraction_max 0.987
_diffrn_reflns_theta_full 25.242
_diffrn_reflns_theta_max 27.102
_diffrn_reflns_theta_min 1.539
_exptl_absorpt_coefficient_mu 1.308
_exptl_absorpt_correction_T_max 0.9038
_exptl_absorpt_correction_T_min 0.6749
_exptl_absorpt_correction_type numerical
_exptl_absorpt_process_details 'Bruker SADABS'
_exptl_crystal_colour green
_exptl_crystal_density_diffrn 1.177
_exptl_crystal_density_meas not_measured
_exptl_crystal_density_method not_measured
_exptl_crystal_description irregular
_exptl_crystal_F_000 964
_exptl_crystal_size_max 0.517
_exptl_crystal_size_mid 0.299
_exptl_crystal_size_min 0.136
_refine_diff_density_max 0.890
_refine_diff_density_min -0.329
_refine_diff_density_rms 0.057
_refine_ls_extinction_method none
_refine_ls_goodness_of_fit_ref 1.038
_refine_ls_hydrogen_treatment constr
_refine_ls_matrix_type full
_refine_ls_number_parameters 511
_refine_ls_number_reflns 11145
_refine_ls_number_restraints 0
_refine_ls_restrained_S_all 1.038
_refine_ls_R_factor_all 0.0640
_refine_ls_R_factor_gt 0.0409
_refine_ls_shift/su_max 0.001
_refine_ls_shift/su_mean 0.000
_refine_ls_structure_factor_coef Fsqd
_refine_ls_weighting_details 'w=1/[\s^2^(Fo^2^)+(0.0466P)^2^+0.4799P] where P=(Fo^2^+2Fc^2^)/3'
_refine_ls_weighting_scheme calc
_refine_ls_wR_factor_gt 0.0897
_refine_ls_wR_factor_ref 0.0967
_reflns_Friedel_coverage 0.000
_reflns_number_gt 8457
_reflns_number_total 11145
_reflns_threshold_expression 'I > 2\s(I)'
_cod_data_source_file om501063h_si_002.cif
_cod_data_source_block mrm51
_cod_depositor_comments 'Adding full bibliography for 4085286--4085294.cif.'
_cod_database_code 4085286
_shelx_space_group_comment
; 
The symmetry employed for this shelxl refinement is uniquely defined 
by the following loop, which should always be used as a source of 
symmetry information in preference to the above space-group names. 
They are only intended as comments. 
;
_shelx_estimated_absorpt_t_min 0.551
_shelx_estimated_absorpt_t_max 0.842
_shelxl_version_number 2013-3

loop_
_space_group_symop_operation_xyz
'x, y, z'
'-x, -y, -z'

loop_
_atom_site_label
_atom_site_type_symbol
_atom_site_fract_x
_atom_site_fract_y
_atom_site_fract_z
_atom_site_U_iso_or_equiv
_atom_site_adp_type
_atom_site_occupancy
_atom_site_site_symmetry_order
_atom_site_calc_flag
_atom_site_refinement_flags_posn
_atom_site_refinement_flags_adp
Y1 Y 0.29726(2) 0.18766(2) 0.31518(2) 0.02605(7) Uani 1 1 d . .
K1 K -0.25931(4) 0.57203(4) 0.98884(4) 0.02746(12) Uani 1 1 d . .
Si1 Si 0.59706(5) 0.27457(6) 0.34051(5) 0.03192(16) Uani 1 1 d . .
Si2 Si 0.05665(5) 0.29062(6) 0.40205(5) 0.03284(16) Uani 1 1 d . .
O1 O -0.19100(12) 0.40642(14) 1.02682(12) 0.0345(4) Uani 1 1 d . .
O2 O -0.23874(12) 0.57870(15) 1.18311(12) 0.0370(4) Uani 1 1 d . .
O3 O -0.12244(11) 0.58528(13) 0.87580(12) 0.0320(4) Uani 1 1 d . .
O4 O -0.10932(13) 0.76250(14) 1.06238(13) 0.0396(4) Uani 1 1 d . .
O5 O -0.43934(11) 0.44187(13) 0.82848(12) 0.0320(4) Uani 1 1 d . .
O6 O -0.43061(12) 0.64837(14) 0.98290(13) 0.0357(4) Uani 1 1 d . .
N1 N -0.26919(16) 0.77370(17) 1.16628(16) 0.0400(5) Uani 1 1 d . .
N2 N -0.25123(14) 0.36803(16) 0.81471(14) 0.0306(5) Uani 1 1 d . .
C1 C 0.21575(19) 0.1956(2) 0.46674(17) 0.0337(6) Uani 1 1 d . .
H1A H 0.1719 0.1304 0.4539 0.040 Uiso 1 1 calc R U
C2 C 0.3206(2) 0.2262(2) 0.50974(18) 0.0373(6) Uani 1 1 d . .
H2A H 0.3600 0.1847 0.5293 0.045 Uiso 1 1 calc R U
C3 C 0.3572(2) 0.3285(2) 0.51885(17) 0.0386(6) Uani 1 1 d . .
H3A H 0.4257 0.3690 0.5461 0.046 Uiso 1 1 calc R U
C4 C 0.27570(19) 0.3608(2) 0.48099(17) 0.0334(6) Uani 1 1 d . .
H4A H 0.2796 0.4278 0.4792 0.040 Uiso 1 1 calc R U
C5 C 0.18532(18) 0.27767(18) 0.44533(16) 0.0290(5) Uani 1 1 d . .
C6 C -0.0337(2) 0.1566(2) 0.3184(2) 0.0564(8) Uani 1 1 d . .
H6A H -0.0148 0.1213 0.2553 0.085 Uiso 1 1 calc R U
H6B H -0.1021 0.1668 0.3033 0.085 Uiso 1 1 calc R U
H6C H -0.0317 0.1113 0.3526 0.085 Uiso 1 1 calc R U
C7 C 0.0606(2) 0.3711(3) 0.3322(2) 0.0528(8) Uani 1 1 d . .
H7A H 0.1055 0.4433 0.3769 0.079 Uiso 1 1 calc R U
H7B H -0.0076 0.3782 0.3092 0.079 Uiso 1 1 calc R U
H7C H 0.0860 0.3344 0.2736 0.079 Uiso 1 1 calc R U
C8 C 0.0086(2) 0.3637(2) 0.51332(19) 0.0426(7) Uani 1 1 d . .
H8A H 0.0531 0.4363 0.5562 0.064 Uiso 1 1 calc R U
H8B H 0.0074 0.3234 0.5523 0.064 Uiso 1 1 calc R U
H8C H -0.0600 0.3696 0.4897 0.064 Uiso 1 1 calc R U
C9 C 0.42066(18) 0.36832(19) 0.33937(18) 0.0317(6) Uani 1 1 d . .
H9A H 0.4470 0.4256 0.4065 0.038 Uiso 1 1 calc R U
C10 C 0.32958(18) 0.35367(19) 0.27254(19) 0.0325(6) Uani 1 1 d . .
H10A H 0.2829 0.3979 0.2865 0.039 Uiso 1 1 calc R U
C11 C 0.31928(18) 0.2616(2) 0.18066(18) 0.0327(6) Uani 1 1 d . .
H11A H 0.2645 0.2332 0.1214 0.039 Uiso 1 1 calc R U
C12 C 0.40295(17) 0.21926(19) 0.19135(17) 0.0297(5) Uani 1 1 d . .
H12A H 0.4148 0.1572 0.1402 0.036 Uiso 1 1 calc R U
C13 C 0.46826(17) 0.28388(19) 0.29129(17) 0.0285(5) Uani 1 1 d . .
C14 C 0.69056(19) 0.3545(2) 0.3089(2) 0.0427(7) Uani 1 1 d . .
H14A H 0.6838 0.4294 0.3357 0.064 Uiso 1 1 calc R U
H14B H 0.6779 0.3224 0.2353 0.064 Uiso 1 1 calc R U
H14C H 0.7591 0.3537 0.3391 0.064 Uiso 1 1 calc R U
C15 C 0.6097(2) 0.1322(2) 0.2816(2) 0.0461(7) Uani 1 1 d . .
H15A H 0.5891 0.1020 0.2078 0.069 Uiso 1 1 calc R U
H15B H 0.5663 0.0889 0.3019 0.069 Uiso 1 1 calc R U
H15C H 0.6802 0.1309 0.3040 0.069 Uiso 1 1 calc R U
C16 C 0.6297(2) 0.3298(2) 0.48099(18) 0.0394(6) Uani 1 1 d . .
H16A H 0.6188 0.4030 0.5117 0.059 Uiso 1 1 calc R U
H16B H 0.7007 0.3325 0.5067 0.059 Uiso 1 1 calc R U
H16C H 0.5866 0.2829 0.4982 0.059 Uiso 1 1 calc R U
C17 C 0.15903(18) 0.03814(19) 0.16797(18) 0.0333(6) Uani 1 1 d . .
H17A H 0.0966 0.0550 0.1393 0.040 Uiso 1 1 calc R U
C18 C 0.16151(19) 0.00444(19) 0.24661(18) 0.0344(6) Uani 1 1 d . .
H18A H 0.1025 -0.0068 0.2674 0.041 Uiso 1 1 calc R U
C19 C 0.2491(2) -0.01068(19) 0.2897(2) 0.0369(6) Uani 1 1 d . .
H19A H 0.2516 -0.0320 0.3414 0.044 Uiso 1 1 calc R U
C20 C 0.3387(2) 0.00566(19) 0.25703(19) 0.0367(6) Uani 1 1 d . .
H20A H 0.4042 -0.0011 0.2917 0.044 Uiso 1 1 calc R U
C21 C 0.31605(19) -0.02240(19) 0.14963(19) 0.0363(6) Uani 1 1 d . .
C22 C 0.3812(2) -0.0631(2) 0.0899(2) 0.0423(7) Uani 1 1 d . .
H22A H 0.4422 -0.0744 0.1197 0.051 Uiso 1 1 calc R U
C23 C 0.3588(2) -0.0871(2) -0.0105(2) 0.0491(7) Uani 1 1 d . .
H23A H 0.4049 -0.1122 -0.0489 0.059 Uiso 1 1 calc R U
C24 C 0.2687(2) -0.0742(2) -0.0547(2) 0.0496(7) Uani 1 1 d . .
H24A H 0.2524 -0.0913 -0.1242 0.060 Uiso 1 1 calc R U
C25 C 0.2021(2) -0.0366(2) 0.00117(19) 0.0400(6) Uani 1 1 d . .
H25A H 0.1395 -0.0301 -0.0309 0.048 Uiso 1 1 calc R U
C26 C 0.22500(19) -0.00780(18) 0.10442(18) 0.0334(6) Uani 1 1 d . .
C27 C -0.2870(2) 0.7473(2) 1.2463(2) 0.0476(7) Uani 1 1 d . .
H27A H -0.3584 0.7072 1.2258 0.057 Uiso 1 1 calc R U
H27B H -0.2768 0.8158 1.3086 0.057 Uiso 1 1 calc R U
C28 C -0.2207(2) 0.6814(2) 1.27006(19) 0.0484(7) Uani 1 1 d . .
H28A H -0.1489 0.7203 1.2907 0.058 Uiso 1 1 calc R U
H28B H -0.2349 0.6704 1.3269 0.058 Uiso 1 1 calc R U
C29 C -0.1748(2) 0.5159(2) 1.20209(19) 0.0430(7) Uani 1 1 d . .
H29A H -0.1787 0.5133 1.2654 0.052 Uiso 1 1 calc R U
H29B H -0.1040 0.5496 1.2107 0.052 Uiso 1 1 calc R U
C30 C -0.2053(2) 0.4039(2) 1.1166(2) 0.0421(7) Uani 1 1 d . .
H30A H -0.1643 0.3585 1.1332 0.051 Uiso 1 1 calc R U
H30B H -0.2773 0.3716 1.1054 0.051 Uiso 1 1 calc R U
C31 C -0.22675(19) 0.3010(2) 0.9426(2) 0.0387(6) Uani 1 1 d . .
H31A H -0.3011 0.2774 0.9270 0.046 Uiso 1 1 calc R U
H31B H -0.1965 0.2489 0.9591 0.046 Uiso 1 1 calc R U
C32 C -0.1989(2) 0.3024(2) 0.85201(19) 0.0368(6) Uani 1 1 d . .
H32A H -0.1250 0.3316 0.8702 0.044 Uiso 1 1 calc R U
H32B H -0.2156 0.2271 0.7969 0.044 Uiso 1 1 calc R U
C33 C -0.1731(2) 0.8545(2) 1.2033(2) 0.0491(7) Uani 1 1 d . .
H33A H -0.1221 0.8360 1.2443 0.059 Uiso 1 1 calc R U
H33B H -0.1822 0.9262 1.2482 0.059 Uiso 1 1 calc R U
C34 C -0.1331(2) 0.8626(2) 1.1203(2) 0.0472(7) Uani 1 1 d . .
H34A H -0.1846 0.8771 1.0762 0.057 Uiso 1 1 calc R U
H34B H -0.0718 0.9229 1.1500 0.057 Uiso 1 1 calc R U
C35 C -0.05536(18) 0.7725(2) 0.99502(19) 0.0381(6) Uani 1 1 d . .
H35A H 0.0080 0.8300 1.0336 0.046 Uiso 1 1 calc R U
H35B H -0.0966 0.7928 0.9483 0.046 Uiso 1 1 calc R U
C36 C -0.03190(17) 0.6677(2) 0.93684(19) 0.0377(6) Uani 1 1 d . .
H36A H 0.0100 0.6754 0.8932 0.045 Uiso 1 1 calc R U
H36B H 0.0074 0.6466 0.9841 0.045 Uiso 1 1 calc R U
C37 C -0.10006(19) 0.4860(2) 0.81545(19) 0.0372(6) Uani 1 1 d . .
H37A H -0.0573 0.4638 0.8595 0.045 Uiso 1 1 calc R U
H37B H -0.0621 0.4959 0.7698 0.045 Uiso 1 1 calc R U
C38 C -0.19554(19) 0.4000(2) 0.75447(18) 0.0370(6) Uani 1 1 d . .
H38A H -0.2401 0.4261 0.7154 0.044 Uiso 1 1 calc R U
H38B H -0.1791 0.3352 0.7054 0.044 Uiso 1 1 calc R U
C39 C -0.3519(2) 0.8139(2) 1.1315(2) 0.0477(7) Uani 1 1 d . .
H39A H -0.3306 0.8477 1.0907 0.057 Uiso 1 1 calc R U
H39B H -0.3648 0.8710 1.1912 0.057 Uiso 1 1 calc R U
C40 C -0.4484(2) 0.7287(2) 1.0696(2) 0.0476(7) Uani 1 1 d . .
H40A H -0.4723 0.6958 1.1100 0.057 Uiso 1 1 calc R U
H40B H -0.5012 0.7616 1.0489 0.057 Uiso 1 1 calc R U
C41 C -0.52242(18) 0.5769(2) 0.9110(2) 0.0390(6) Uani 1 1 d . .
H41A H -0.5706 0.6193 0.9003 0.047 Uiso 1 1 calc R U
H41B H -0.5532 0.5299 0.9367 0.047 Uiso 1 1 calc R U
C42 C -0.50187(18) 0.5093(2) 0.81396(19) 0.0364(6) Uani 1 1 d . .
H42A H -0.5663 0.4640 0.7620 0.044 Uiso 1 1 calc R U
H42B H -0.4675 0.5564 0.7902 0.044 Uiso 1 1 calc R U
C43 C -0.42348(19) 0.3713(2) 0.73468(18) 0.0388(6) Uani 1 1 d . .
H43A H -0.3931 0.4143 0.7052 0.047 Uiso 1 1 calc R U
H43B H -0.4889 0.3232 0.6864 0.047 Uiso 1 1 calc R U
C44 C -0.35409(19) 0.3046(2) 0.75306(19) 0.0393(6) Uani 1 1 d . .
H44A H -0.3832 0.2663 0.7872 0.047 Uiso 1 1 calc R U
H44B H -0.3506 0.2491 0.6871 0.047 Uiso 1 1 calc R U

loop_
_atom_site_aniso_label
_atom_site_aniso_U_11
_atom_site_aniso_U_22
_atom_site_aniso_U_33
_atom_site_aniso_U_23
_atom_site_aniso_U_13
_atom_site_aniso_U_12
Y1 0.02877(13) 0.02110(12) 0.02297(12) 0.00578(9) 0.00852(9) 0.00317(9)
K1 0.0216(2) 0.0286(3) 0.0260(3) 0.0075(2) 0.0071(2) 0.0041(2)
Si1 0.0284(4) 0.0343(4) 0.0259(3) 0.0073(3) 0.0086(3) 0.0071(3)
Si2 0.0331(4) 0.0321(4) 0.0275(4) 0.0081(3) 0.0103(3) 0.0074(3)
O1 0.0354(9) 0.0418(10) 0.0367(10) 0.0232(9) 0.0158(8) 0.0159(8)
O2 0.0307(9) 0.0507(11) 0.0290(9) 0.0161(8) 0.0104(7) 0.0135(8)
O3 0.0214(8) 0.0396(10) 0.0309(9) 0.0126(8) 0.0073(7) 0.0075(7)
O4 0.0363(10) 0.0349(10) 0.0352(10) 0.0078(8) 0.0134(8) -0.0050(8)
O5 0.0246(8) 0.0387(10) 0.0315(9) 0.0173(8) 0.0031(7) 0.0071(7)
O6 0.0294(9) 0.0375(10) 0.0443(10) 0.0173(8) 0.0196(8) 0.0136(8)
N1 0.0414(13) 0.0346(12) 0.0356(12) 0.0100(10) 0.0144(10) -0.0004(10)
N2 0.0298(11) 0.0296(11) 0.0272(10) 0.0088(9) 0.0053(8) 0.0101(9)
C1 0.0426(15) 0.0320(14) 0.0240(12) 0.0092(11) 0.0157(11) 0.0058(12)
C2 0.0411(15) 0.0477(17) 0.0242(12) 0.0158(12) 0.0100(11) 0.0159(13)
C3 0.0359(14) 0.0453(16) 0.0194(12) 0.0048(11) 0.0058(11) 0.0006(12)
C4 0.0394(15) 0.0251(13) 0.0240(12) 0.0022(10) 0.0102(11) 0.0013(11)
C5 0.0341(13) 0.0249(12) 0.0219(12) 0.0048(10) 0.0112(10) 0.0043(10)
C6 0.0374(16) 0.0481(18) 0.0533(19) 0.0013(15) 0.0035(14) 0.0055(14)
C7 0.0594(19) 0.069(2) 0.0460(17) 0.0320(16) 0.0244(15) 0.0314(17)
C8 0.0446(16) 0.0496(17) 0.0377(15) 0.0184(13) 0.0199(13) 0.0186(13)
C9 0.0335(13) 0.0222(12) 0.0328(13) 0.0068(11) 0.0140(11) 0.0001(10)
C10 0.0290(13) 0.0280(13) 0.0447(15) 0.0191(12) 0.0137(11) 0.0072(10)
C11 0.0284(13) 0.0355(14) 0.0324(13) 0.0174(12) 0.0058(10) 0.0004(11)
C12 0.0323(13) 0.0280(13) 0.0268(12) 0.0107(10) 0.0120(10) 0.0030(10)
C13 0.0276(12) 0.0276(13) 0.0299(12) 0.0120(10) 0.0110(10) 0.0052(10)
C14 0.0315(14) 0.0547(18) 0.0365(15) 0.0170(13) 0.0116(12) 0.0054(13)
C15 0.0398(16) 0.0412(16) 0.0454(16) 0.0073(13) 0.0123(13) 0.0168(13)
C16 0.0392(15) 0.0428(16) 0.0303(13) 0.0122(12) 0.0084(11) 0.0103(12)
C17 0.0307(13) 0.0267(13) 0.0320(13) 0.0061(11) 0.0064(11) 0.0033(11)
C18 0.0368(14) 0.0213(12) 0.0353(14) 0.0058(11) 0.0122(11) -0.0015(11)
C19 0.0505(17) 0.0214(13) 0.0390(14) 0.0129(11) 0.0164(13) 0.0077(12)
C20 0.0419(15) 0.0255(13) 0.0385(14) 0.0107(11) 0.0107(12) 0.0095(11)
C21 0.0401(15) 0.0193(12) 0.0391(14) 0.0050(11) 0.0123(12) 0.0030(11)
C22 0.0429(16) 0.0279(14) 0.0481(17) 0.0085(12) 0.0150(13) 0.0119(12)
C23 0.0538(18) 0.0386(16) 0.0438(17) 0.0049(13) 0.0248(14) 0.0101(14)
C24 0.0553(19) 0.0462(18) 0.0460(17) 0.0178(14) 0.0211(15) 0.0107(15)
C25 0.0456(16) 0.0317(14) 0.0319(14) 0.0073(12) 0.0088(12) 0.0046(12)
C26 0.0374(14) 0.0194(12) 0.0340(14) 0.0050(11) 0.0114(11) 0.0011(10)
C27 0.0543(18) 0.0430(17) 0.0390(15) 0.0086(13) 0.0253(14) 0.0105(14)
C28 0.0526(18) 0.0535(19) 0.0264(14) 0.0094(13) 0.0126(12) 0.0035(15)
C29 0.0333(14) 0.073(2) 0.0342(14) 0.0305(15) 0.0151(12) 0.0192(14)
C30 0.0324(14) 0.070(2) 0.0523(17) 0.0446(16) 0.0228(13) 0.0265(14)
C31 0.0312(14) 0.0380(15) 0.0534(17) 0.0270(14) 0.0095(12) 0.0120(12)
C32 0.0395(15) 0.0290(14) 0.0367(14) 0.0093(11) 0.0083(12) 0.0159(12)
C33 0.0551(18) 0.0373(16) 0.0337(15) 0.0021(13) 0.0133(13) -0.0066(14)
C34 0.0491(17) 0.0313(15) 0.0418(16) 0.0040(13) 0.0140(13) -0.0075(13)
C35 0.0257(13) 0.0440(16) 0.0381(14) 0.0172(13) 0.0077(11) -0.0034(11)
C36 0.0187(12) 0.0543(17) 0.0375(14) 0.0212(13) 0.0063(10) 0.0036(11)
C37 0.0366(14) 0.0487(16) 0.0390(14) 0.0240(13) 0.0214(12) 0.0215(13)
C38 0.0414(15) 0.0409(15) 0.0244(12) 0.0088(11) 0.0107(11) 0.0170(12)
C39 0.0539(18) 0.0312(15) 0.0521(18) 0.0096(13) 0.0229(15) 0.0142(14)
C40 0.0423(16) 0.0422(16) 0.0593(18) 0.0166(14) 0.0269(14) 0.0191(13)
C41 0.0205(12) 0.0488(17) 0.0534(17) 0.0284(14) 0.0102(12) 0.0097(12)
C42 0.0220(12) 0.0469(16) 0.0436(15) 0.0258(13) 0.0048(11) 0.0079(11)
C43 0.0323(14) 0.0435(16) 0.0263(13) 0.0089(12) -0.0018(11) 0.0039(12)
C44 0.0394(15) 0.0317(14) 0.0277(13) 0.0019(11) -0.0004(11) 0.0041(12)

loop_
_atom_type_symbol
_atom_type_description
_atom_type_scat_dispersion_real
_atom_type_scat_dispersion_imag
_atom_type_scat_source
C C 0.0033 0.0016 'International Tables Vol C Tables 4.2.6.8 and 6.1.1.4'
H H 0.0000 0.0000 'International Tables Vol C Tables 4.2.6.8 and 6.1.1.4'
N N 0.0061 0.0033 'International Tables Vol C Tables 4.2.6.8 and 6.1.1.4'
O O 0.0106 0.0060 'International Tables Vol C Tables 4.2.6.8 and 6.1.1.4'
Si Si 0.0817 0.0704 'International Tables Vol C Tables 4.2.6.8 and 6.1.1.4'
K K 0.2009 0.2494 'International Tables Vol C Tables 4.2.6.8 and 6.1.1.4'
Y Y -2.7962 3.5667 'International Tables Vol C Tables 4.2.6.8 and 6.1.1.4'

loop_
_geom_angle_atom_site_label_1
_geom_angle_atom_site_label_2
_geom_angle_atom_site_label_3
_geom_angle
C20 Y1 C17 67.43(8)
C20 Y1 C19 32.71(8)
C17 Y1 C19 56.36(8)
C20 Y1 C18 56.35(8)
C17 Y1 C18 32.77(8)
C19 Y1 C18 29.98(8)
C20 Y1 C10 136.05(8)
C17 Y1 C10 106.99(8)
C19 Y1 C10 160.46(8)
C18 Y1 C10 138.03(8)
C20 Y1 C9 124.39(8)
C17 Y1 C9 133.38(8)
C19 Y1 C9 156.03(8)
C18 Y1 C9 166.13(8)
C10 Y1 C9 29.99(7)
C20 Y1 C11 109.06(8)
C17 Y1 C11 84.03(8)
C19 Y1 C11 130.49(8)
C18 Y1 C11 116.71(8)
C10 Y1 C11 30.28(7)
C9 Y1 C11 49.43(7)
C20 Y1 C2 94.85(8)
C17 Y1 C2 123.37(8)
C19 Y1 C2 79.44(8)
C18 Y1 C2 91.89(8)
C10 Y1 C2 120.07(8)
C9 Y1 C2 101.66(8)
C11 Y1 C2 149.65(8)
C20 Y1 C1 100.60(8)
C17 Y1 C1 98.25(8)
C19 Y1 C1 72.86(8)
C18 Y1 C1 71.68(7)
C10 Y1 C1 123.09(7)
C9 Y1 C1 119.49(7)
C11 Y1 C1 148.55(8)
C2 Y1 C1 29.89(7)
C20 Y1 C13 94.23(8)
C17 Y1 C13 122.62(7)
C19 Y1 C13 126.72(8)
C18 Y1 C13 144.61(7)
C10 Y1 C13 50.33(7)
C9 Y1 C13 30.44(7)
C11 Y1 C13 49.95(7)
C2 Y1 C13 111.56(7)
C1 Y1 C13 139.10(7)
C20 Y1 C12 86.60(8)
C17 Y1 C12 92.72(7)
C19 Y1 C12 116.47(8)
C18 Y1 C12 119.76(7)
C10 Y1 C12 49.52(7)
C9 Y1 C12 49.33(7)
C11 Y1 C12 29.61(7)
C2 Y1 C12 141.48(7)
C1 Y1 C12 168.55(7)
C13 Y1 C12 30.27(7)
C20 Y1 C5 129.31(8)
C17 Y1 C5 99.81(7)
C19 Y1 C5 98.32(7)
C18 Y1 C5 85.89(7)
C10 Y1 C5 94.55(7)
C9 Y1 C5 100.49(7)
C11 Y1 C5 118.40(7)
C2 Y1 C5 49.95(7)
C1 Y1 C5 30.18(7)
C13 Y1 C5 129.46(7)
C12 Y1 C5 144.07(7)
C20 Y1 C3 118.17(8)
C17 Y1 C3 146.65(8)
C19 Y1 C3 108.86(8)
C18 Y1 C3 119.46(8)
C10 Y1 C3 90.68(8)
C9 Y1 C3 73.35(8)
C11 Y1 C3 120.02(8)
C2 Y1 C3 29.64(8)
C1 Y1 C3 48.94(8)
C13 Y1 C3 90.51(7)
C12 Y1 C3 119.76(7)
C5 Y1 C3 49.67(7)
C20 Y1 C4 143.50(8)
C17 Y1 C4 127.72(8)
C19 Y1 C4 121.41(8)
C18 Y1 C4 115.54(7)
C10 Y1 C4 76.09(8)
C9 Y1 C4 72.59(7)
C11 Y1 C4 105.74(8)
C2 Y1 C4 48.66(8)
C1 Y1 C4 48.73(7)
C13 Y1 C4 99.82(7)
C12 Y1 C4 121.08(7)
C5 Y1 C4 30.11(7)
C3 Y1 C4 29.26(8)
C20 Y1 C21 28.61(8)
C17 Y1 C21 51.61(7)
C19 Y1 C21 50.21(7)
C18 Y1 C21 58.69(7)
C10 Y1 C21 112.51(7)
C9 Y1 C21 114.47(7)
C11 Y1 C21 82.86(7)
C2 Y1 C21 123.29(8)
C1 Y1 C21 123.04(7)
C13 Y1 C21 86.01(7)
C12 Y1 C21 66.80(7)
C5 Y1 C21 144.53(7)
C3 Y1 C21 145.58(8)
C4 Y1 C21 171.39(7)
C20 Y1 C26 51.37(8)
C17 Y1 C26 28.46(7)
C19 Y1 C26 58.30(7)
C18 Y1 C26 49.93(7)
C10 Y1 C26 102.16(7)
C9 Y1 C26 118.06(7)
C11 Y1 C26 72.67(7)
C2 Y1 C26 137.62(8)
C1 Y1 C26 121.58(7)
C13 Y1 C26 97.42(7)
C12 Y1 C26 69.87(7)
C5 Y1 C26 128.26(7)
C3 Y1 C26 167.16(8)
C4 Y1 C26 155.31(7)
C21 Y1 C26 26.66(7)
O6 K1 O4 101.18(5)
O6 K1 O3 123.88(5)
O4 K1 O3 60.14(5)
O6 K1 O5 60.33(5)
O4 K1 O5 141.52(5)
O3 K1 O5 100.31(5)
O6 K1 O1 137.45(5)
O4 K1 O1 114.18(5)
O3 K1 O1 94.93(5)
O5 K1 O1 99.38(5)
O6 K1 O2 96.42(5)
O4 K1 O2 94.42(5)
O3 K1 O2 134.29(5)
O5 K1 O2 119.58(5)
O1 K1 O2 59.39(5)
O6 K1 N2 120.24(5)
O4 K1 N2 120.38(5)
O3 K1 N2 61.40(5)
O5 K1 N2 60.43(5)
O1 K1 N2 60.64(5)
O2 K1 N2 118.78(6)
O6 K1 N1 59.84(6)
O4 K1 N1 60.73(5)
O3 K1 N1 119.88(5)
O5 K1 N1 119.42(6)
O1 K1 N1 118.22(6)
O2 K1 N1 59.92(6)
N2 K1 N1 178.56(6)
C13 Si1 C15 111.50(12)
C13 Si1 C14 109.61(12)
C15 Si1 C14 106.96(13)
C13 Si1 C16 110.56(11)
C15 Si1 C16 109.45(13)
C14 Si1 C16 108.66(12)
C5 Si2 C7 109.31(12)
C5 Si2 C6 112.14(12)
C7 Si2 C6 108.99(15)
C5 Si2 C8 109.94(11)
C7 Si2 C8 108.07(13)
C6 Si2 C8 108.29(14)
C31 O1 C30 110.6(2)
C31 O1 K1 113.94(13)
C30 O1 K1 115.52(14)
C29 O2 C28 111.3(2)
C29 O2 K1 113.87(13)
C28 O2 K1 118.65(15)
C37 O3 C36 110.82(18)
C37 O3 K1 115.60(13)
C36 O3 K1 112.27(13)
C35 O4 C34 110.6(2)
C35 O4 K1 117.42(14)
C34 O4 K1 117.37(14)
C42 O5 C43 110.25(18)
C42 O5 K1 109.91(13)
C43 O5 K1 115.27(13)
C40 O6 C41 111.64(19)
C40 O6 K1 122.95(15)
C41 O6 K1 118.58(14)
C39 N1 C33 110.2(2)
C39 N1 C27 110.5(2)
C33 N1 C27 110.2(2)
C39 N1 K1 107.92(15)
C33 N1 K1 108.68(15)
C27 N1 K1 109.34(15)
C44 N2 C38 110.19(19)
C44 N2 C32 109.17(19)
C38 N2 C32 110.10(19)
C44 N2 K1 109.83(14)
C38 N2 K1 107.28(14)
C32 N2 K1 110.26(13)
C2 C1 C5 109.3(2)
C2 C1 Y1 74.87(14)
C5 C1 Y1 75.58(13)
C3 C2 C1 108.0(2)
C3 C2 Y1 76.51(14)
C1 C2 Y1 75.24(13)
C4 C3 C2 108.0(2)
C4 C3 Y1 75.86(13)
C2 C3 Y1 73.85(14)
C3 C4 C5 109.6(2)
C3 C4 Y1 74.88(14)
C5 C4 Y1 74.02(13)
C1 C5 C4 105.1(2)
C1 C5 Si2 129.24(18)
C4 C5 Si2 124.91(19)
C1 C5 Y1 74.24(13)
C4 C5 Y1 75.87(13)
Si2 C5 Y1 122.67(10)
C10 C9 C13 109.4(2)
C10 C9 Y1 74.14(13)
C13 C9 Y1 75.92(13)
C9 C10 C11 107.7(2)
C9 C10 Y1 75.87(14)
C11 C10 Y1 75.80(14)
C12 C11 C10 108.4(2)
C12 C11 Y1 76.30(14)
C10 C11 Y1 73.92(14)
C11 C12 C13 109.2(2)
C11 C12 Y1 74.10(13)
C13 C12 Y1 74.86(13)
C12 C13 C9 105.3(2)
C12 C13 Si1 127.07(18)
C9 C13 Si1 126.86(18)
C12 C13 Y1 74.87(13)
C9 C13 Y1 73.64(13)
Si1 C13 Y1 124.27(11)
C18 C17 C26 112.5(2)
C18 C17 Y1 77.58(13)
C26 C17 Y1 96.35(15)
C19 C18 C17 119.3(2)
C19 C18 Y1 74.45(14)
C17 C18 Y1 69.65(13)
C18 C19 C20 120.1(2)
C18 C19 Y1 75.58(14)
C20 C19 Y1 69.78(13)
C19 C20 C21 113.2(2)
C19 C20 Y1 77.52(14)
C21 C20 Y1 96.02(16)
C22 C21 C26 118.7(2)
C22 C21 C20 122.9(2)
C26 C21 C20 118.4(2)
C22 C21 Y1 140.78(17)
C26 C21 Y1 77.38(14)
C20 C21 Y1 55.37(12)
C23 C22 C21 121.7(3)
C22 C23 C24 119.2(3)
C23 C24 C25 120.5(3)
C24 C25 C26 121.2(3)
C25 C26 C21 118.6(2)
C25 C26 C17 123.1(2)
C21 C26 C17 118.4(2)
C25 C26 Y1 142.59(17)
C21 C26 Y1 75.96(14)
C17 C26 Y1 55.18(12)
N1 C27 C28 114.7(2)
O2 C28 C27 109.9(2)
O2 C29 C30 110.2(2)
O1 C30 C29 109.8(2)
O1 C31 C32 109.8(2)
N2 C32 C31 113.1(2)
N1 C33 C34 113.9(2)
O4 C34 C33 108.6(2)
O4 C35 C36 109.0(2)
O3 C36 C35 110.71(19)
O3 C37 C38 110.05(19)
N2 C38 C37 114.2(2)
N1 C39 C40 114.2(2)
O6 C40 C39 108.8(2)
O6 C41 C42 109.63(19)
O5 C42 C41 109.2(2)
O5 C43 C44 109.0(2)
N2 C44 C43 113.8(2)

loop_
_geom_bond_atom_site_label_1
_geom_bond_atom_site_label_2
_geom_bond_distance
Y1 C20 2.517(2)
Y1 C17 2.528(2)
Y1 C19 2.619(2)
Y1 C18 2.633(2)
Y1 C10 2.682(2)
Y1 C9 2.704(2)
Y1 C11 2.706(2)
Y1 C2 2.716(2)
Y1 C1 2.720(2)
Y1 C13 2.734(2)
Y1 C12 2.734(2)
Y1 C5 2.738(2)
Y1 C3 2.749(2)
Y1 C4 2.762(2)
Y1 C21 3.042(2)
Y1 C26 3.060(2)
K1 O6 2.7429(16)
K1 O4 2.7962(17)
K1 O3 2.8301(16)
K1 O5 2.8640(16)
K1 O1 2.8655(17)
K1 O2 2.8734(17)
K1 N2 2.9968(19)
K1 N1 3.011(2)
Si1 C13 1.850(2)
Si1 C15 1.862(3)
Si1 C14 1.865(3)
Si1 C16 1.870(2)
Si2 C5 1.847(2)
Si2 C7 1.857(3)
Si2 C6 1.859(3)
Si2 C8 1.869(3)
O1 C31 1.424(3)
O1 C30 1.430(3)
O2 C29 1.411(3)
O2 C28 1.430(3)
O3 C37 1.422(3)
O3 C36 1.426(3)
O4 C35 1.419(3)
O4 C34 1.431(3)
O5 C42 1.427(3)
O5 C43 1.428(3)
O6 C40 1.415(3)
O6 C41 1.421(3)
N1 C39 1.457(4)
N1 C33 1.466(3)
N1 C27 1.467(3)
N2 C44 1.467(3)
N2 C38 1.470(3)
N2 C32 1.476(3)
C1 C2 1.402(3)
C1 C5 1.421(3)
C2 C3 1.398(4)
C3 C4 1.392(4)
C4 C5 1.429(3)
C9 C10 1.394(3)
C9 C13 1.428(3)
C10 C11 1.408(3)
C11 C12 1.390(3)
C12 C13 1.427(3)
C17 C18 1.459(4)
C17 C26 1.467(3)
C18 C19 1.358(4)
C19 C20 1.449(4)
C20 C21 1.465(4)
C21 C22 1.406(4)
C21 C26 1.407(4)
C22 C23 1.378(4)
C23 C24 1.379(4)
C24 C25 1.380(4)
C25 C26 1.402(3)
C27 C28 1.495(4)
C29 C30 1.488(4)
C31 C32 1.506(4)
C33 C34 1.512(4)
C35 C36 1.481(4)
C37 C38 1.492(4)
C39 C40 1.499(4)
C41 C42 1.483(4)
C43 C44 1.502(4)
